data_2234599
loop_
_publ_author_name
'Drzymala, Sarah'
'Kraus, Werner'
'Emmerling, Franziska'
'Koch, Matthias'

_publ_section_title
;
 (3<i>S</i>)-14,16-Dihydroxy-3-methyl-3,4,5,6,9,10,11,12-octahydro-1<i>H</i>-2-benzoxacyclotetradecine-1,7(8<i>H</i>)-dione
 (zearalanone) monohydrate
;
_journal_coeditor_code FJ2544
_journal_issue 5
_journal_name_full 'Acta Crystallographica Section E'
_journal_page_first o1577
_journal_paper_doi 10.1107/S1600536812018168
_journal_volume 68
_journal_year 2012
_chemical_formula_iupac 'C18 H24 O5, H2 O'
_chemical_formula_moiety 'C18 H24 O5, H2 O'
_chemical_formula_sum 'C18 H26 O6'
_chemical_formula_weight 338.39
_chemical_name_systematic
;
(3<i>S</i>)-14,16-Dihydroxy-3-methyl-3,4,5,6,9,10,11,12-octahydro-1<i>H</i>-2-
benzoxacyclotetradecine-1,7(8<i>H</i>)-dione monohydrate
;
_space_group_IT_number 19
_symmetry_cell_setting orthorhombic
_symmetry_space_group_name_Hall 'P 2ac 2ab'
_symmetry_space_group_name_H-M 'P 21 21 21'
_atom_sites_solution_hydrogens geom
_atom_sites_solution_primary direct
_atom_sites_solution_secondary difmap
_audit_creation_method SHELXL-97
_cell_angle_alpha 90.00
_cell_angle_beta 90.00
_cell_angle_gamma 90.00
_cell_formula_units_Z 4
_cell_length_a 8.2727(11)
_cell_length_b 24.579(3)
_cell_length_c 9.3703(14)
_cell_measurement_reflns_used 5584
_cell_measurement_temperature 296(2)
_cell_measurement_theta_max 25.71
_cell_measurement_theta_min 2.32
_cell_volume 1905.3(4)
_computing_cell_refinement 'SAINT (Bruker, 2001)'
_computing_data_collection 'APEX2 (Bruker, 2001)'
_computing_data_reduction 'SAINT (Bruker, 2001)'
_computing_molecular_graphics 'SHELXTL (Sheldrick, 2008)'
_computing_publication_material 'SHELXTL (Sheldrick, 2008)'
_computing_structure_refinement 'SHELXL97 (Sheldrick, 2008)'
_computing_structure_solution 'SHELXS97 (Sheldrick, 2008)'
_diffrn_ambient_temperature 296(2)
_diffrn_measured_fraction_theta_full 0.993
_diffrn_measured_fraction_theta_max 0.993
_diffrn_measurement_device_type 'Bruker APEXII CCD'
_diffrn_measurement_method '\f and \w scans'
_diffrn_radiation_monochromator graphite
_diffrn_radiation_source 'fine-focus sealed tube'
_diffrn_radiation_type MoK\a
_diffrn_radiation_wavelength 0.71073
_diffrn_reflns_av_R_equivalents 0.1088
_diffrn_reflns_av_sigmaI/netI 0.0683
_diffrn_reflns_limit_h_max 10
_diffrn_reflns_limit_h_min -10
_diffrn_reflns_limit_k_max 23
_diffrn_reflns_limit_k_min -32
_diffrn_reflns_limit_l_max 12
_diffrn_reflns_limit_l_min -12
_diffrn_reflns_number 20473
_diffrn_reflns_theta_full 28.18
_diffrn_reflns_theta_max 28.18
_diffrn_reflns_theta_min 1.66
_diffrn_standards_number 0
_exptl_absorpt_coefficient_mu 0.088
_exptl_absorpt_correction_T_max 0.4766
_exptl_absorpt_correction_T_min 0.1514
_exptl_absorpt_correction_type multi-scan
_exptl_absorpt_process_details '(SADABS; Bruker, 2001)'
_exptl_crystal_colour colourless
_exptl_crystal_density_diffrn 1.180
_exptl_crystal_density_method 'not measured'
_exptl_crystal_description block
_exptl_crystal_F_000 728
_exptl_crystal_size_max 0.45
_exptl_crystal_size_mid 0.25
_exptl_crystal_size_min 0.1
_refine_diff_density_max 0.180
_refine_diff_density_min -0.151
_refine_ls_extinction_method none
_refine_ls_goodness_of_fit_ref 0.901
_refine_ls_hydrogen_treatment mixed
_refine_ls_matrix_type full
_refine_ls_number_parameters 225
_refine_ls_number_reflns 4626
_refine_ls_number_restraints 3
_refine_ls_restrained_S_all 0.901
_refine_ls_R_factor_all 0.0886
_refine_ls_R_factor_gt 0.0513
_refine_ls_shift/su_max 0.001
_refine_ls_shift/su_mean 0.000
_refine_ls_structure_factor_coef Fsqd
_refine_ls_weighting_details 'calc w=1/[\s^2^(Fo^2^)+(0.0708P)^2^+0.0000P] where P=(Fo^2^+2Fc^2^)/3'
_refine_ls_weighting_scheme calc
_refine_ls_wR_factor_gt 0.1230
_refine_ls_wR_factor_ref 0.1339
_reflns_number_gt 2870
_reflns_number_total 4626
_reflns_threshold_expression I>2sigma(I)
_cod_data_source_file fj2544.cif
_cod_data_source_block I
_cod_original_cell_volume 1905.3(5)
_cod_database_code 2234599
_cod_database_fobs_code 2234599

loop_
_symmetry_equiv_pos_as_xyz
'x, y, z'
'-x+1/2, -y, z+1/2'
'-x, y+1/2, -z+1/2'
'x+1/2, -y+1/2, -z'

loop_
_atom_site_type_symbol
_atom_site_label
_atom_site_fract_x
_atom_site_fract_y
_atom_site_fract_z
_atom_site_U_iso_or_equiv
_atom_site_adp_type
_atom_site_calc_flag
_atom_site_refinement_flags
_atom_site_occupancy
_atom_site_symmetry_multiplicity
O O1 -0.02619(16) 0.98111(5) 0.36315(17) 0.0478(4) Uani d . 1 1
O O2 -0.16664(17) 1.05917(5) 0.35375(17) 0.0554(4) Uani d . 1 1
O O3 0.1136(3) 0.77977(7) 0.4127(2) 0.0839(6) Uani d . 1 1
O O4 0.5417(2) 1.15308(6) 0.4798(2) 0.0680(5) Uani d . 1 1
H H4A 0.5221 1.1805 0.5264 0.102 Uiso calc R 1 1
O O5 -0.03447(19) 1.14487(6) 0.46197(19) 0.0616(4) Uani d . 1 1
H H5A -0.1084 1.1253 0.4345 0.092 Uiso calc R 1 1
C C1 -0.0353(2) 1.03555(8) 0.3654(2) 0.0425(5) Uani d . 1 1
C C2 -0.2267(3) 0.95504(10) 0.1831(2) 0.0589(6) Uani d . 1 1
H H2A -0.2494 0.9924 0.1610 0.088 Uiso calc R 1 1
H H2B -0.3218 0.9335 0.1667 0.088 Uiso calc R 1 1
H H2C -0.1406 0.9422 0.1232 0.088 Uiso calc R 1 1
C C3 -0.1771(2) 0.95029(8) 0.3378(2) 0.0455(5) Uani d . 1 1
H H3A -0.2632 0.9647 0.3988 0.055 Uiso calc R 1 1
C C4 -0.1378(3) 0.89190(8) 0.3826(2) 0.0505(5) Uani d . 1 1
H H4B -0.2274 0.8687 0.3553 0.061 Uiso calc R 1 1
H H4C -0.0435 0.8799 0.3299 0.061 Uiso calc R 1 1
C C5 -0.1054(3) 0.88393(8) 0.5415(2) 0.0552(5) Uani d . 1 1
H H5B -0.2021 0.8935 0.5945 0.066 Uiso calc R 1 1
H H5C -0.0201 0.9086 0.5708 0.066 Uiso calc R 1 1
C C6 -0.0556(3) 0.82491(9) 0.5808(3) 0.0654(7) Uani d . 1 1
H H6A -0.0491 0.8215 0.6837 0.078 Uiso calc R 1 1
H H6B -0.1377 0.7998 0.5470 0.078 Uiso calc R 1 1
C C7 0.1051(3) 0.80991(8) 0.5160(3) 0.0589(6) Uani d . 1 1
C C8 0.2570(3) 0.83280(9) 0.5834(3) 0.0615(6) Uani d . 1 1
H H8A 0.2925 0.8081 0.6578 0.074 Uiso calc R 1 1
H H8B 0.2305 0.8672 0.6284 0.074 Uiso calc R 1 1
C C9 0.3968(3) 0.84196(8) 0.4802(3) 0.0694(7) Uani d . 1 1
H H9A 0.4214 0.8079 0.4328 0.083 Uiso calc R 1 1
H H9B 0.4916 0.8526 0.5344 0.083 Uiso calc R 1 1
C C10 0.3630(3) 0.88553(8) 0.3663(3) 0.0606(6) Uani d . 1 1
H H10A 0.4530 0.8861 0.3000 0.073 Uiso calc R 1 1
H H10B 0.2675 0.8749 0.3132 0.073 Uiso calc R 1 1
C C11 0.3374(3) 0.94306(7) 0.4230(2) 0.0507(5) Uani d . 1 1
H H11A 0.4313 0.9536 0.4786 0.061 Uiso calc R 1 1
H H11B 0.2447 0.9431 0.4863 0.061 Uiso calc R 1 1
C C12 0.3099(3) 0.98564(7) 0.3038(2) 0.0464(5) Uani d . 1 1
H H12A 0.4046 0.9868 0.2428 0.056 Uiso calc R 1 1
H H12B 0.2187 0.9744 0.2458 0.056 Uiso calc R 1 1
C C13 0.4138(3) 1.07391(8) 0.3932(2) 0.0477(5) Uani d . 1 1
H H13A 0.5159 1.0599 0.3737 0.057 Uiso calc R 1 1
C C14 0.4003(3) 1.12590(8) 0.4520(2) 0.0510(5) Uani d . 1 1
C C15 0.2481(3) 1.14844(8) 0.4758(2) 0.0516(5) Uani d . 1 1
H H15A 0.2387 1.1831 0.5144 0.062 Uiso calc R 1 1
C C16 0.1105(3) 1.11881(8) 0.4414(2) 0.0463(5) Uani d . 1 1
C C17 0.1200(2) 1.06443(7) 0.3887(2) 0.0410(5) Uani d . 1 1
C C18 0.2776(2) 1.04239(7) 0.3628(2) 0.0415(4) Uani d . 1 1
O O6 0.4912(3) 1.24388(7) 0.6343(2) 0.1064(8) Uani d D 1 1
H H6C 0.458(5) 1.2351(13) 0.730(2) 0.162(17) Uiso d D 1 1
H H6D 0.484(5) 1.2781(8) 0.585(3) 0.142(14) Uiso d D 1 1

loop_
_atom_site_aniso_label
_atom_site_aniso_U_11
_atom_site_aniso_U_22
_atom_site_aniso_U_33
_atom_site_aniso_U_12
_atom_site_aniso_U_13
_atom_site_aniso_U_23
O1 0.0409(7) 0.0411(7) 0.0614(9) 0.0008(6) -0.0041(7) 0.0008(7)
O2 0.0449(8) 0.0494(7) 0.0720(10) 0.0083(6) 0.0012(8) 0.0019(7)
O3 0.1077(16) 0.0612(10) 0.0827(13) 0.0028(10) -0.0138(12) -0.0180(10)
O4 0.0628(10) 0.0552(9) 0.0859(13) -0.0091(8) -0.0132(9) -0.0058(9)
O5 0.0568(9) 0.0424(7) 0.0856(12) 0.0099(7) 0.0087(9) -0.0011(8)
C1 0.0454(11) 0.0442(10) 0.0379(10) 0.0057(9) 0.0052(10) 0.0050(9)
C2 0.0575(14) 0.0706(14) 0.0487(12) 0.0015(11) -0.0035(11) -0.0040(11)
C3 0.0379(10) 0.0493(10) 0.0493(12) -0.0020(9) 0.0003(10) -0.0056(9)
C4 0.0491(13) 0.0473(11) 0.0551(13) -0.0063(9) -0.0022(11) -0.0060(9)
C5 0.0613(14) 0.0511(11) 0.0531(13) -0.0053(11) 0.0037(13) 0.0009(10)
C6 0.0741(16) 0.0544(13) 0.0676(16) -0.0143(12) -0.0036(14) 0.0111(11)
C7 0.0837(17) 0.0355(9) 0.0574(14) -0.0020(11) -0.0090(14) 0.0074(10)
C8 0.0753(16) 0.0467(11) 0.0627(15) 0.0016(11) -0.0158(14) 0.0093(11)
C9 0.0693(16) 0.0412(11) 0.098(2) 0.0113(11) 0.0005(16) 0.0084(12)
C10 0.0639(15) 0.0454(11) 0.0725(16) 0.0075(10) 0.0122(14) 0.0020(11)
C11 0.0510(12) 0.0391(10) 0.0622(13) 0.0030(9) -0.0041(11) 0.0017(9)
C12 0.0448(11) 0.0426(10) 0.0517(12) 0.0038(9) 0.0053(10) -0.0010(9)
C13 0.0441(11) 0.0449(10) 0.0541(13) 0.0032(9) -0.0006(10) 0.0044(9)
C14 0.0553(13) 0.0465(10) 0.0511(13) -0.0085(10) -0.0081(12) 0.0078(10)
C15 0.0659(14) 0.0341(9) 0.0548(13) -0.0002(10) 0.0007(12) -0.0004(9)
C16 0.0535(12) 0.0386(9) 0.0469(12) 0.0071(9) 0.0053(11) 0.0091(9)
C17 0.0452(11) 0.0381(9) 0.0398(11) 0.0024(8) 0.0015(10) 0.0070(8)
C18 0.0476(11) 0.0379(9) 0.0391(10) 0.0032(8) 0.0003(10) 0.0078(8)
O6 0.187(3) 0.0491(10) 0.0833(15) -0.0237(12) 0.0217(17) 0.0017(10)

loop_
_atom_type_symbol
_atom_type_description
_atom_type_scat_dispersion_real
_atom_type_scat_dispersion_imag
_atom_type_scat_source
C C 0.0033 0.0016 'International Tables Vol C Tables 4.2.6.8 and 6.1.1.4'
H H 0.0000 0.0000 'International Tables Vol C Tables 4.2.6.8 and 6.1.1.4'
O O 0.0106 0.0060 'International Tables Vol C Tables 4.2.6.8 and 6.1.1.4'

loop_
_geom_angle_atom_site_label_1
_geom_angle_atom_site_label_2
_geom_angle_atom_site_label_3
_geom_angle
C1 O1 C3 117.78(15)
C14 O4 H4A 109.5
C16 O5 H5A 109.5
O2 C1 O1 121.12(18)
O2 C1 C17 123.31(17)
O1 C1 C17 115.53(16)
C3 C2 H2A 109.5
C3 C2 H2B 109.5
H2A C2 H2B 109.5
C3 C2 H2C 109.5
H2A C2 H2C 109.5
H2B C2 H2C 109.5
O1 C3 C2 110.14(18)
O1 C3 C4 104.88(15)
C2 C3 C4 113.18(18)
O1 C3 H3A 109.5
C2 C3 H3A 109.5
C4 C3 H3A 109.5
C5 C4 C3 115.21(17)
C5 C4 H4B 108.5
C3 C4 H4B 108.5
C5 C4 H4C 108.5
C3 C4 H4C 108.5
H4B C4 H4C 107.5
C4 C5 C6 113.45(18)
C4 C5 H5B 108.9
C6 C5 H5B 108.9
C4 C5 H5C 108.9
C6 C5 H5C 108.9
H5B C5 H5C 107.7
C7 C6 C5 111.56(19)
C7 C6 H6A 109.3
C5 C6 H6A 109.3
C7 C6 H6B 109.3
C5 C6 H6B 109.3
H6A C6 H6B 108.0
O3 C7 C6 121.3(2)
O3 C7 C8 120.5(3)
C6 C7 C8 118.2(2)
C7 C8 C9 114.8(2)
C7 C8 H8A 108.6
C9 C8 H8A 108.6
C7 C8 H8B 108.6
C9 C8 H8B 108.6
H8A C8 H8B 107.5
C8 C9 C10 113.91(19)
C8 C9 H9A 108.8
C10 C9 H9A 108.8
C8 C9 H9B 108.8
C10 C9 H9B 108.8
H9A C9 H9B 107.7
C11 C10 C9 115.4(2)
C11 C10 H10A 108.4
C9 C10 H10A 108.4
C11 C10 H10B 108.4
C9 C10 H10B 108.4
H10A C10 H10B 107.5
C10 C11 C12 113.32(19)
C10 C11 H11A 108.9
C12 C11 H11A 108.9
C10 C11 H11B 108.9
C12 C11 H11B 108.9
H11A C11 H11B 107.7
C18 C12 C11 112.51(17)
C18 C12 H12A 109.1
C11 C12 H12A 109.1
C18 C12 H12B 109.1
C11 C12 H12B 109.1
H12A C12 H12B 107.8
C18 C13 C14 121.60(19)
C18 C13 H13A 119.2
C14 C13 H13A 119.2
O4 C14 C15 123.12(18)
O4 C14 C13 116.9(2)
C15 C14 C13 119.94(19)
C16 C15 C14 119.67(18)
C16 C15 H15A 120.2
C14 C15 H15A 120.2
O5 C16 C15 116.03(17)
O5 C16 C17 122.26(19)
C15 C16 C17 121.71(19)
C16 C17 C18 117.60(18)
C16 C17 C1 116.80(17)
C18 C17 C1 125.60(16)
C13 C18 C17 119.32(17)
C13 C18 C12 116.14(17)
C17 C18 C12 124.54(17)
H6C O6 H6D 128.6(19)

loop_
_geom_bond_atom_site_label_1
_geom_bond_atom_site_label_2
_geom_bond_distance
O1 C1 1.340(2)
O1 C3 1.479(2)
O2 C1 1.237(2)
O3 C7 1.221(3)
O4 C14 1.372(3)
O4 H4A 0.8200
O5 C16 1.373(3)
O5 H5A 0.8200
C1 C17 1.484(3)
C2 C3 1.511(3)
C2 H2A 0.9600
C2 H2B 0.9600
C2 H2C 0.9600
C3 C4 1.531(3)
C3 H3A 0.9800
C4 C5 1.525(3)
C4 H4B 0.9700
C4 H4C 0.9700
C5 C6 1.552(3)
C5 H5B 0.9700
C5 H5C 0.9700
C6 C7 1.507(4)
C6 H6A 0.9700
C6 H6B 0.9700
C7 C8 1.515(3)
C8 C9 1.524(4)
C8 H8A 0.9700
C8 H8B 0.9700
C9 C10 1.538(3)
C9 H9A 0.9700
C9 H9B 0.9700
C10 C11 1.525(3)
C10 H10A 0.9700
C10 H10B 0.9700
C11 C12 1.548(3)
C11 H11A 0.9700
C11 H11B 0.9700
C12 C18 1.524(3)
C12 H12A 0.9700
C12 H12B 0.9700
C13 C18 1.396(3)
C13 C14 1.396(3)
C13 H13A 0.9300
C14 C15 1.394(3)
C15 C16 1.389(3)
C15 H15A 0.9300
C16 C17 1.427(3)
C17 C18 1.433(3)
O6 H6C 0.960(10)
O6 H6D 0.961(10)

loop_
_geom_hbond_atom_site_label_D
_geom_hbond_atom_site_label_H
_geom_hbond_atom_site_label_A
_geom_hbond_site_symmetry_A
_geom_hbond_distance_DH
_geom_hbond_distance_HA
_geom_hbond_distance_DA
_geom_hbond_angle_DHA
O4 H4A O6 . 0.82 1.87 2.693(2) 176
O5 H5A O2 . 0.82 1.86 2.581(2) 147
O6 H6C O3 2_575 0.96(2) 1.85(2) 2.810(3) 178(3)
O6 H6D O5 4_576 0.96(2) 1.95(2) 2.887(2) 164(2)

loop_
_cod_related_entry_id
_cod_related_entry_database
_cod_related_entry_code
1 ChemSpider 30657679
